data_4510834
loop_
_publ_author_name
'Yang, Jin'
'Hu, Ting'
'Mak, Thomas C. W.'

_publ_section_title
;
 Flexible Bis(imidazole) Mediated Assembly of Silver(I)--Organic
 Frameworks with Ethynide and Trifluoroacetate Ligands
;
_journal_issue 6
_journal_name_full 'Crystal Growth &amp; Design'
_journal_page_first 2990
_journal_paper_doi 10.1021/cg500271f
_journal_volume 14
_journal_year 2014
_chemical_formula_sum 'C30 H32 Ag6 F12 N4 O8'
_chemical_formula_weight 1451.79
_chemical_name_systematic
;
 ?
;
_space_group_IT_number 2
_symmetry_cell_setting triclinic
_symmetry_space_group_name_Hall '-P 1'
_symmetry_space_group_name_H-M 'P -1'
_atom_sites_solution_hydrogens geom
_atom_sites_solution_primary direct
_atom_sites_solution_secondary difmap
_audit_creation_method SHELXL-97
_cell_angle_alpha 107.235(3)
_cell_angle_beta 103.377(3)
_cell_angle_gamma 108.095(2)
_cell_formula_units_Z 2
_cell_length_a 12.7287(14)
_cell_length_b 12.9642(14)
_cell_length_c 14.910(3)
_cell_measurement_temperature 173(2)
_cell_measurement_theta_max 25.03
_cell_measurement_theta_min 1.53
_cell_volume 2087.2(5)
_computing_cell_refinement 'SAINT(Bruker, 2001)'
_computing_data_collection 'APEX2(Bruker, 2003)'
_computing_data_reduction 'APEX2(Bruker, 2003)'
_computing_structure_refinement 'SHELXL-97 (Sheldrick, 1997)'
_computing_structure_solution 'SHELXS-97 (Sheldrick, 1990)'
_diffrn_ambient_temperature 173(2)
_diffrn_measured_fraction_theta_full 0.997
_diffrn_measured_fraction_theta_max 0.997
_diffrn_radiation_monochromator graphite
_diffrn_radiation_source 'fine-focus sealed tube'
_diffrn_radiation_type MoK\a
_diffrn_radiation_wavelength 0.71073
_diffrn_reflns_av_R_equivalents 0.0732
_diffrn_reflns_av_sigmaI/netI 0.0774
_diffrn_reflns_limit_h_max 15
_diffrn_reflns_limit_h_min -15
_diffrn_reflns_limit_k_max 15
_diffrn_reflns_limit_k_min -15
_diffrn_reflns_limit_l_max 17
_diffrn_reflns_limit_l_min -17
_diffrn_reflns_number 25615
_diffrn_reflns_theta_full 25.00
_diffrn_reflns_theta_max 25.03
_diffrn_reflns_theta_min 1.53
_exptl_absorpt_coefficient_mu 2.863
_exptl_absorpt_correction_T_max 0.7205
_exptl_absorpt_correction_T_min 0.5700
_exptl_absorpt_process_details SADABS
_exptl_crystal_colour 'pale yellow'
_exptl_crystal_density_diffrn 2.310
_exptl_crystal_density_method 'not measured'
_exptl_crystal_description block
_exptl_crystal_F_000 1388
_exptl_crystal_size_max 0.21
_exptl_crystal_size_mid 0.18
_exptl_crystal_size_min 0.16
_refine_diff_density_max 2.972
_refine_diff_density_min -2.201
_refine_diff_density_rms 0.445
_refine_ls_extinction_method none
_refine_ls_goodness_of_fit_ref 1.092
_refine_ls_hydrogen_treatment mixed
_refine_ls_matrix_type full
_refine_ls_number_parameters 541
_refine_ls_number_reflns 7365
_refine_ls_number_restraints 0
_refine_ls_restrained_S_all 1.092
_refine_ls_R_factor_all 0.0960
_refine_ls_R_factor_gt 0.0921
_refine_ls_shift/su_max 0.000
_refine_ls_shift/su_mean 0.000
_refine_ls_structure_factor_coef Fsqd
_refine_ls_weighting_details 'calc w=1/[\s^2^(Fo^2^)+(0.1840P)^2^+0.0000P] where P=(Fo^2^+2Fc^2^)/3'
_refine_ls_weighting_scheme calc
_refine_ls_wR_factor_gt 0.2302
_refine_ls_wR_factor_ref 0.2365
_reflns_number_gt 6550
_reflns_number_total 7365
_reflns_threshold_expression >2sigma(I)
_cod_data_source_file cg500271f_si_002.cif
_cod_data_source_block 5
_cod_depositor_comments
;
The following automatic conversions were performed:

'_symmetry_cell_setting' value 'Triclinic' changed to 'triclinic'
according to
/usr/data/users/saulius/crontab/automatic-downloads/rss-feeds/ACS/lib/dictionaries/cif_core.dic
dictionary named 'cif_core.dic' version 2.4.2 from 2011-04-26.

Automatic conversion script
Id: cif_fix_values 2281 2013-09-26 08:29:07Z andrius 

 Adding full bibliography for 4510825--4510834.cif.
;
_cod_database_code 4510834

loop_
_symmetry_equiv_pos_as_xyz
'x, y, z'
'-x, -y, -z'

loop_
_atom_site_label
_atom_site_type_symbol
_atom_site_fract_x
_atom_site_fract_y
_atom_site_fract_z
_atom_site_U_iso_or_equiv
_atom_site_adp_type
_atom_site_occupancy
_atom_site_symmetry_multiplicity
_atom_site_calc_flag
_atom_site_refinement_flags
C1 C 0.0460(7) 0.4419(7) 0.1164(6) 0.0254(16) Uani 1 1 d .
C2 C 0.1152(7) 0.3935(7) 0.1126(6) 0.0248(16) Uani 1 1 d .
C3 C 0.2047(8) 0.3442(8) 0.0986(6) 0.0302(18) Uani 1 1 d .
C4 C 0.1630(9) 0.2212(8) 0.1051(7) 0.038(2) Uani 1 1 d .
H4A H 0.2192 0.1877 0.0960 0.057 Uiso 1 1 calc R
H4B H 0.0871 0.1697 0.0536 0.057 Uiso 1 1 calc R
H4C H 0.1571 0.2305 0.1699 0.057 Uiso 1 1 calc R
C5 C 0.3243(8) 0.4274(8) 0.1797(6) 0.0351(19) Uani 1 1 d .
H5A H 0.3816 0.3956 0.1705 0.053 Uiso 1 1 calc R
H5B H 0.3188 0.4361 0.2445 0.053 Uiso 1 1 calc R
H5C H 0.3481 0.5033 0.1756 0.053 Uiso 1 1 calc R
C6 C 0.2065(9) 0.3271(10) -0.0070(7) 0.044(2) Uani 1 1 d .
H6A H 0.2632 0.2952 -0.0185 0.066 Uiso 1 1 calc R
H6B H 0.2281 0.4020 -0.0129 0.066 Uiso 1 1 calc R
H6C H 0.1295 0.2735 -0.0558 0.066 Uiso 1 1 calc R
C7 C 0.0440(7) 0.5728(7) 0.4039(5) 0.0247(16) Uani 1 1 d .
C8 C 0.1420(7) 0.6460(7) 0.4272(6) 0.0276(17) Uani 1 1 d .
C9 C 0.2620(7) 0.7394(8) 0.4534(6) 0.0296(17) Uani 1 1 d .
C10 C 0.2784(10) 0.7495(12) 0.3573(9) 0.063(3) Uani 1 1 d .
H10A H 0.3555 0.8087 0.3739 0.095 Uiso 1 1 calc R
H10B H 0.2192 0.7713 0.3251 0.095 Uiso 1 1 calc R
H10C H 0.2706 0.6747 0.3125 0.095 Uiso 1 1 calc R
C11 C 0.2731(11) 0.8574(11) 0.5241(10) 0.071(4) Uani 1 1 d .
H11A H 0.3501 0.9171 0.5412 0.107 Uiso 1 1 calc R
H11B H 0.2623 0.8508 0.5841 0.107 Uiso 1 1 calc R
H11C H 0.2138 0.8788 0.4916 0.107 Uiso 1 1 calc R
C12 C 0.3568(9) 0.7053(12) 0.5040(11) 0.071(4) Uani 1 1 d .
H12A H 0.4336 0.7651 0.5206 0.107 Uiso 1 1 calc R
H12B H 0.3494 0.6309 0.4590 0.107 Uiso 1 1 calc R
H12C H 0.3470 0.6986 0.5642 0.107 Uiso 1 1 calc R
C13 C 0.2459(7) 0.3745(8) 0.4447(6) 0.0305(18) Uani 1 1 d .
C14 C 0.3526(8) 0.3423(8) 0.4733(6) 0.0348(19) Uani 1 1 d .
C15 C -0.0807(6) 0.1618(7) 0.2500(6) 0.0256(16) Uani 1 1 d .
C16 C -0.1213(9) 0.0305(8) 0.1810(7) 0.042(2) Uani 1 1 d .
C17 C -0.1662(7) 0.1162(7) -0.1677(6) 0.0249(16) Uani 1 1 d .
C18 C -0.2195(8) 0.0057(7) -0.2675(6) 0.0333(19) Uani 1 1 d .
C19 C 0.3373(7) 0.6846(7) 0.0390(7) 0.0320(18) Uani 1 1 d .
C20 C 0.4680(8) 0.7009(9) 0.0615(7) 0.041(2) Uani 1 1 d .
C21 C -0.3381(7) 0.2164(8) 0.2184(6) 0.0318(18) Uani 1 1 d .
H21 H -0.2839 0.1843 0.2077 0.038 Uiso 1 1 calc R
C22 C -0.4147(7) 0.3402(8) 0.2681(6) 0.0306(18) Uani 1 1 d .
H22 H -0.4232 0.4098 0.2974 0.037 Uiso 1 1 calc R
C23 C -0.5034(7) 0.2302(8) 0.2202(6) 0.0330(18) Uani 1 1 d .
H23 H -0.5830 0.2111 0.2109 0.040 Uiso 1 1 calc R
C24 C -0.5158(8) 0.0238(8) 0.1306(7) 0.040(2) Uani 1 1 d .
H24A H -0.5857 -0.0061 0.1469 0.049 Uiso 1 1 calc R
H24B H -0.4640 -0.0129 0.1509 0.049 Uiso 1 1 calc R
C25 C -0.5519(8) -0.0110(8) 0.0190(7) 0.037(2) Uani 1 1 d .
H25A H -0.5962 0.0330 0.0003 0.045 Uiso 1 1 calc R
H25B H -0.6043 -0.0943 -0.0145 0.045 Uiso 1 1 calc R
C26 C -0.2764(8) 0.5799(8) 0.2108(7) 0.0332(19) Uani 1 1 d .
H26 H -0.3380 0.5059 0.1718 0.040 Uiso 1 1 calc R
C27 C -0.2839(7) 0.6735(9) 0.2751(7) 0.038(2) Uani 1 1 d .
H27 H -0.3514 0.6754 0.2882 0.045 Uiso 1 1 calc R
C28 C -0.1039(8) 0.7243(8) 0.2776(7) 0.036(2) Uani 1 1 d .
H28 H -0.0242 0.7691 0.2935 0.043 Uiso 1 1 calc R
C29 C -0.1429(9) 0.8836(9) 0.3925(8) 0.044(2) Uani 1 1 d .
H29A H -0.1950 0.8785 0.4309 0.053 Uiso 1 1 calc R
H29B H -0.1545 0.9342 0.3581 0.053 Uiso 1 1 calc R
C30 C -0.0179(8) 0.9380(8) 0.4627(7) 0.038(2) Uani 1 1 d .
H30A H 0.0339 0.9399 0.4241 0.046 Uiso 1 1 calc R
H30B H -0.0073 0.8889 0.4991 0.046 Uiso 1 1 calc R
N1 N -0.1620(6) 0.6131(6) 0.2131(5) 0.0288(15) Uani 1 1 d .
N2 N -0.1753(6) 0.7642(7) 0.3172(5) 0.0331(16) Uani 1 1 d .
N3 N -0.3092(6) 0.3316(6) 0.2660(5) 0.0280(14) Uani 1 1 d .
N4 N -0.4548(6) 0.1525(6) 0.1879(5) 0.0309(15) Uani 1 1 d .
O1 O -0.1045(5) 0.2109(5) -0.1695(4) 0.0325(13) Uani 1 1 d .
O2 O -0.1943(6) 0.0975(5) -0.0977(4) 0.0372(14) Uani 1 1 d .
O3 O -0.0785(5) 0.2294(5) 0.2060(4) 0.0344(13) Uani 1 1 d .
O4 O -0.0595(6) 0.1845(6) 0.3414(5) 0.0434(16) Uani 1 1 d .
O5 O 0.2174(6) 0.3754(6) 0.3589(5) 0.0366(14) Uani 1 1 d .
O6 O 0.2002(6) 0.3885(7) 0.5085(5) 0.0499(18) Uani 1 1 d .
O7 O 0.2966(5) 0.6634(7) 0.1019(5) 0.0460(17) Uani 1 1 d .
O8 O 0.2896(5) 0.6929(6) -0.0411(5) 0.0363(14) Uani 1 1 d .
F1 F -0.1209(12) 0.0144(7) 0.0920(6) 0.125(4) Uani 1 1 d .
F2 F -0.2311(7) -0.0304(7) 0.1719(8) 0.096(3) Uani 1 1 d .
F3 F -0.0598(7) -0.0207(6) 0.2176(7) 0.088(3) Uani 1 1 d .
F4 F 0.3193(6) 0.2385(5) 0.4832(5) 0.0521(14) Uani 1 1 d .
F5 F 0.4342(5) 0.4229(6) 0.5616(4) 0.0558(15) Uani 1 1 d .
F6 F 0.4053(5) 0.3324(5) 0.4056(4) 0.0476(14) Uani 1 1 d .
F7 F 0.4773(6) 0.5991(6) 0.0552(6) 0.071(2) Uani 1 1 d .
F8 F 0.5371(5) 0.7793(6) 0.1545(6) 0.076(2) Uani 1 1 d .
F9 F 0.5154(6) 0.7386(9) 0.0010(7) 0.097(3) Uani 1 1 d .
F10 F -0.1712(6) 0.0206(5) -0.3342(4) 0.0518(15) Uani 1 1 d .
F11 F -0.3351(5) -0.0227(6) -0.3102(4) 0.0586(16) Uani 1 1 d .
F12 F -0.2124(7) -0.0890(5) -0.2528(5) 0.0586(17) Uani 1 1 d .
Ag1 Ag 0.08070(6) 0.43469(6) 0.28482(4) 0.0296(2) Uani 1 1 d .
Ag2 Ag -0.13492(5) 0.46078(5) 0.33449(4) 0.0261(2) Uani 1 1 d .
Ag3 Ag -0.07100(5) 0.51257(5) 0.15562(4) 0.0256(2) Uani 1 1 d .
Ag4 Ag 0.00882(6) 0.38193(7) 0.45268(5) 0.0383(2) Uani 1 1 d .
Ag5 Ag -0.12209(6) 0.25397(6) 0.04937(5) 0.0339(2) Uani 1 1 d .
Ag6 Ag 0.09780(6) 0.60670(6) 0.07183(5) 0.0345(2) Uani 1 1 d .

loop_
_atom_site_aniso_label
_atom_site_aniso_U_11
_atom_site_aniso_U_22
_atom_site_aniso_U_33
_atom_site_aniso_U_23
_atom_site_aniso_U_13
_atom_site_aniso_U_12
C1 0.032(4) 0.025(4) 0.023(4) 0.011(3) 0.012(3) 0.012(4)
C2 0.030(4) 0.026(4) 0.020(4) 0.011(3) 0.006(3) 0.013(4)
C3 0.033(4) 0.042(5) 0.032(4) 0.020(4) 0.020(4) 0.024(4)
C4 0.051(5) 0.039(5) 0.032(5) 0.013(4) 0.015(4) 0.027(5)
C5 0.035(4) 0.043(5) 0.033(5) 0.016(4) 0.010(4) 0.024(4)
C6 0.060(6) 0.069(7) 0.034(5) 0.029(5) 0.027(5) 0.049(6)
C7 0.025(4) 0.031(4) 0.020(4) 0.008(3) 0.013(3) 0.011(4)
C8 0.031(4) 0.027(4) 0.020(4) 0.006(3) 0.004(3) 0.014(4)
C9 0.023(4) 0.030(4) 0.032(4) 0.015(4) 0.005(3) 0.007(3)
C10 0.047(6) 0.078(9) 0.058(7) 0.044(7) 0.017(5) 0.003(6)
C11 0.054(7) 0.045(7) 0.073(8) -0.008(6) 0.019(6) 0.000(6)
C12 0.027(5) 0.075(9) 0.102(10) 0.060(8) -0.004(6) 0.004(5)
C13 0.028(4) 0.036(5) 0.025(4) 0.008(4) 0.009(3) 0.016(4)
C14 0.037(5) 0.038(5) 0.033(5) 0.015(4) 0.014(4) 0.018(4)
C15 0.022(4) 0.023(4) 0.025(4) 0.004(3) 0.005(3) 0.007(3)
C16 0.049(6) 0.030(5) 0.036(5) 0.007(4) 0.011(4) 0.010(4)
C17 0.021(4) 0.020(4) 0.028(4) 0.005(3) 0.008(3) 0.007(3)
C18 0.040(5) 0.025(4) 0.035(5) 0.015(4) 0.017(4) 0.007(4)
C19 0.032(4) 0.024(4) 0.040(5) 0.010(4) 0.013(4) 0.013(4)
C20 0.036(5) 0.041(6) 0.043(5) 0.017(5) 0.011(4) 0.014(4)
C21 0.023(4) 0.035(5) 0.037(5) 0.010(4) 0.012(3) 0.013(4)
C22 0.028(4) 0.034(5) 0.034(4) 0.012(4) 0.013(4) 0.018(4)
C23 0.024(4) 0.040(5) 0.032(4) 0.011(4) 0.010(3) 0.014(4)
C24 0.038(5) 0.032(5) 0.047(5) 0.013(4) 0.016(4) 0.011(4)
C25 0.034(4) 0.022(4) 0.036(5) 0.001(4) 0.010(4) 0.000(4)
C26 0.037(5) 0.033(5) 0.036(5) 0.013(4) 0.022(4) 0.016(4)
C27 0.025(4) 0.046(6) 0.039(5) 0.008(4) 0.016(4) 0.014(4)
C28 0.038(5) 0.035(5) 0.046(5) 0.013(4) 0.030(4) 0.019(4)
C29 0.048(5) 0.042(6) 0.048(6) 0.005(5) 0.029(5) 0.027(5)
C30 0.049(5) 0.043(6) 0.037(5) 0.016(4) 0.027(4) 0.028(5)
N1 0.032(4) 0.030(4) 0.027(3) 0.010(3) 0.013(3) 0.015(3)
N2 0.039(4) 0.035(4) 0.035(4) 0.014(3) 0.018(3) 0.022(3)
N3 0.029(3) 0.030(4) 0.024(3) 0.006(3) 0.013(3) 0.013(3)
N4 0.025(3) 0.028(4) 0.035(4) 0.009(3) 0.011(3) 0.008(3)
O1 0.038(3) 0.025(3) 0.033(3) 0.010(3) 0.014(3) 0.010(3)
O2 0.044(3) 0.029(3) 0.029(3) 0.010(3) 0.012(3) 0.005(3)
O3 0.042(3) 0.034(3) 0.030(3) 0.015(3) 0.012(3) 0.017(3)
O4 0.064(4) 0.040(4) 0.034(3) 0.021(3) 0.022(3) 0.022(3)
O5 0.042(3) 0.046(4) 0.033(3) 0.018(3) 0.014(3) 0.029(3)
O6 0.046(4) 0.079(5) 0.034(4) 0.023(4) 0.018(3) 0.033(4)
O7 0.032(3) 0.063(5) 0.048(4) 0.034(4) 0.013(3) 0.015(3)
O8 0.029(3) 0.041(4) 0.040(4) 0.017(3) 0.013(3) 0.014(3)
F1 0.259(13) 0.042(4) 0.066(5) 0.010(4) 0.087(7) 0.041(6)
F2 0.051(4) 0.054(5) 0.130(8) 0.014(5) 0.006(4) -0.002(4)
F3 0.078(5) 0.044(4) 0.118(7) 0.013(4) 0.001(5) 0.037(4)
F4 0.065(4) 0.048(4) 0.057(4) 0.028(3) 0.023(3) 0.033(3)
F5 0.044(3) 0.062(4) 0.039(3) 0.000(3) -0.003(3) 0.026(3)
F6 0.046(3) 0.065(4) 0.051(3) 0.026(3) 0.026(3) 0.037(3)
F7 0.047(4) 0.041(4) 0.121(6) 0.022(4) 0.022(4) 0.027(3)
F8 0.037(3) 0.057(4) 0.090(5) 0.000(4) -0.006(3) 0.012(3)
F9 0.048(4) 0.168(9) 0.143(8) 0.120(8) 0.059(5) 0.056(5)
F10 0.072(4) 0.039(3) 0.040(3) 0.009(3) 0.034(3) 0.014(3)
F11 0.039(3) 0.055(4) 0.042(3) -0.006(3) 0.000(3) 0.004(3)
F12 0.098(5) 0.027(3) 0.048(3) 0.013(3) 0.022(3) 0.026(3)
Ag1 0.0367(4) 0.0297(4) 0.0228(4) 0.0084(3) 0.0086(3) 0.0173(3)
Ag2 0.0229(4) 0.0272(4) 0.0228(4) 0.0078(3) 0.0061(3) 0.0070(3)
Ag3 0.0312(4) 0.0285(4) 0.0251(4) 0.0110(3) 0.0143(3) 0.0190(3)
Ag4 0.0431(4) 0.0544(5) 0.0235(4) 0.0104(3) 0.0141(3) 0.0306(4)
Ag5 0.0364(4) 0.0314(4) 0.0260(4) 0.0081(3) 0.0039(3) 0.0123(3)
Ag6 0.0369(4) 0.0251(4) 0.0460(4) 0.0169(3) 0.0198(3) 0.0118(3)

loop_
_atom_type_symbol
_atom_type_description
_atom_type_scat_dispersion_real
_atom_type_scat_dispersion_imag
_atom_type_scat_source
C C 0.0030 0.0020 'International Tables Vol C Tables 4.2.6.8 and 6.1.1.4'
H H 0.0000 0.0000 'International Tables Vol C Tables 4.2.6.8 and 6.1.1.4'
N N 0.0060 0.0030 'International Tables Vol C Tables 4.2.6.8 and 6.1.1.4'
O O 0.0110 0.0060 'International Tables Vol C Tables 4.2.6.8 and 6.1.1.4'
F F 0.0170 0.0100 'International Tables Vol C Tables 4.2.6.8 and 6.1.1.4'
Ag Ag -0.8970 1.1020 'International Tables Vol C Tables 4.2.6.8 and 6.1.1.4'

loop_
_geom_angle_atom_site_label_1
_geom_angle_atom_site_label_2
_geom_angle_atom_site_label_3
_geom_angle
_geom_angle_site_symmetry_1
_geom_angle_site_symmetry_3
C2 C1 Ag3 164.8(6) . .
C2 C1 Ag6 112.6(6) . .
Ag3 C1 Ag6 79.8(3) . .
C2 C1 Ag5 91.9(6) . .
Ag3 C1 Ag5 84.4(3) . .
Ag6 C1 Ag5 135.2(3) . .
C2 C1 Ag1 82.9(5) . .
Ag3 C1 Ag1 82.3(2) . .
Ag6 C1 Ag1 129.9(3) . .
Ag5 C1 Ag1 88.3(2) . .
C1 C2 C3 171.5(7) . .
C1 C2 Ag1 69.4(5) . .
C3 C2 Ag1 117.8(5) . .
C2 C3 C5 109.6(7) . .
C2 C3 C6 107.4(6) . .
C5 C3 C6 112.3(7) . .
C2 C3 C4 108.0(7) . .
C5 C3 C4 110.4(7) . .
C6 C3 C4 108.8(8) . .
C3 C4 H4A 109.5 . .
C3 C4 H4B 109.5 . .
H4A C4 H4B 109.5 . .
C3 C4 H4C 109.5 . .
H4A C4 H4C 109.5 . .
H4B C4 H4C 109.5 . .
C3 C5 H5A 109.5 . .
C3 C5 H5B 109.5 . .
H5A C5 H5B 109.5 . .
C3 C5 H5C 109.5 . .
H5A C5 H5C 109.5 . .
H5B C5 H5C 109.5 . .
C3 C6 H6A 109.5 . .
C3 C6 H6B 109.5 . .
H6A C6 H6B 109.5 . .
C3 C6 H6C 109.5 . .
H6A C6 H6C 109.5 . .
H6B C6 H6C 109.5 . .
C8 C7 Ag2 165.5(7) . .
C8 C7 Ag4 106.3(6) . 2_566
Ag2 C7 Ag4 82.5(2) . 2_566
C8 C7 Ag1 90.3(5) . .
Ag2 C7 Ag1 87.9(3) . .
Ag4 C7 Ag1 147.3(4) 2_566 .
C7 C8 C9 177.5(8) . .
C7 C8 Ag1 62.8(5) . .
C9 C8 Ag1 117.6(5) . .
C8 C9 C11 109.5(8) . .
C8 C9 C12 109.4(7) . .
C11 C9 C12 109.8(10) . .
C8 C9 C10 109.5(7) . .
C11 C9 C10 109.6(9) . .
C12 C9 C10 109.0(9) . .
C9 C10 H10A 109.5 . .
C9 C10 H10B 109.5 . .
H10A C10 H10B 109.5 . .
C9 C10 H10C 109.5 . .
H10A C10 H10C 109.5 . .
H10B C10 H10C 109.5 . .
C9 C11 H11A 109.5 . .
C9 C11 H11B 109.5 . .
H11A C11 H11B 109.5 . .
C9 C11 H11C 109.5 . .
H11A C11 H11C 109.5 . .
H11B C11 H11C 109.5 . .
C9 C12 H12A 109.5 . .
C9 C12 H12B 109.5 . .
H12A C12 H12B 109.5 . .
C9 C12 H12C 109.5 . .
H12A C12 H12C 109.5 . .
H12B C12 H12C 109.5 . .
O6 C13 O5 131.2(8) . .
O6 C13 C14 113.7(7) . .
O5 C13 C14 115.0(7) . .
F6 C14 F5 107.7(7) . .
F6 C14 F4 106.8(7) . .
F5 C14 F4 106.4(7) . .
F6 C14 C13 113.4(7) . .
F5 C14 C13 111.1(7) . .
F4 C14 C13 111.0(7) . .
O3 C15 O4 128.9(8) . .
O3 C15 C16 115.1(7) . .
O4 C15 C16 116.0(7) . .
F1 C16 F3 108.1(10) . .
F1 C16 F2 107.1(10) . .
F3 C16 F2 104.8(9) . .
F1 C16 C15 113.7(8) . .
F3 C16 C15 113.3(8) . .
F2 C16 C15 109.4(8) . .
O2 C17 O1 129.4(8) . .
O2 C17 C18 114.4(7) . .
O1 C17 C18 116.1(7) . .
F10 C18 F12 108.4(7) . .
F10 C18 F11 106.6(7) . .
F12 C18 F11 105.9(7) . .
F10 C18 C17 113.7(7) . .
F12 C18 C17 111.9(7) . .
F11 C18 C17 109.8(7) . .
O7 C19 O8 130.6(8) . .
O7 C19 C20 114.2(7) . .
O8 C19 C20 115.2(7) . .
F9 C20 F8 106.0(9) . .
F9 C20 F7 108.5(9) . .
F8 C20 F7 106.0(8) . .
F9 C20 C19 113.6(8) . .
F8 C20 C19 111.9(8) . .
F7 C20 C19 110.4(8) . .
N3 C21 N4 111.8(7) . .
N3 C21 H21 124.1 . .
N4 C21 H21 124.1 . .
C23 C22 N3 108.6(7) . .
C23 C22 H22 125.7 . .
N3 C22 H22 125.7 . .
C22 C23 N4 107.7(7) . .
C22 C23 H23 126.2 . .
N4 C23 H23 126.2 . .
N4 C24 C25 112.8(7) . .
N4 C24 H24A 109.0 . .
C25 C24 H24A 109.0 . .
N4 C24 H24B 109.0 . .
C25 C24 H24B 109.0 . .
H24A C24 H24B 107.8 . .
C24 C25 C25 114.2(10) . 2_455
C24 C25 H25A 108.7 . .
C25 C25 H25A 108.7 2_455 .
C24 C25 H25B 108.7 . .
C25 C25 H25B 108.7 2_455 .
H25A C25 H25B 107.6 . .
C27 C26 N1 108.1(8) . .
C27 C26 H26 125.9 . .
N1 C26 H26 125.9 . .
C26 C27 N2 107.8(7) . .
C26 C27 H27 126.1 . .
N2 C27 H27 126.1 . .
N1 C28 N2 111.0(8) . .
N1 C28 H28 124.5 . .
N2 C28 H28 124.5 . .
N2 C29 C30 112.4(7) . .
N2 C29 H29A 109.1 . .
C30 C29 H29A 109.1 . .
N2 C29 H29B 109.1 . .
C30 C29 H29B 109.1 . .
H29A C29 H29B 107.9 . .
C29 C30 C30 112.9(10) . 2_576
C29 C30 H30A 109.0 . .
C30 C30 H30A 109.0 2_576 .
C29 C30 H30B 109.0 . .
C30 C30 H30B 109.0 2_576 .
H30A C30 H30B 107.8 . .
C28 N1 C26 106.4(7) . .
C28 N1 Ag3 121.0(5) . .
C26 N1 Ag3 131.5(6) . .
C28 N2 C27 106.8(7) . .
C28 N2 C29 127.1(8) . .
C27 N2 C29 126.1(7) . .
C21 N3 C22 105.2(7) . .
C21 N3 Ag2 124.1(5) . .
C22 N3 Ag2 130.4(6) . .
C21 N4 C23 106.6(7) . .
C21 N4 C24 125.5(7) . .
C23 N4 C24 127.8(7) . .
C17 O1 Ag6 121.9(5) . 2_565
C17 O2 Ag5 116.7(5) . .
C15 O3 Ag5 148.4(6) . .
C15 O3 Ag1 120.1(5) . .
Ag5 O3 Ag1 87.99(19) . .
C15 O4 Ag4 118.5(5) . .
C13 O5 Ag1 129.6(5) . .
C13 O6 Ag4 115.2(5) . .
C19 O7 Ag6 120.3(6) . .
C19 O8 Ag5 116.4(5) . 2_565
O5 Ag1 C7 112.5(2) . .
O5 Ag1 C1 124.7(2) . .
C7 Ag1 C1 116.6(3) . .
O5 Ag1 O3 92.3(2) . .
C7 Ag1 O3 114.3(2) . .
C1 Ag1 O3 89.6(2) . .
O5 Ag1 C2 97.2(2) . .
C7 Ag1 C2 141.3(2) . .
C1 Ag1 C2 27.7(2) . .
O3 Ag1 C2 87.5(2) . .
O5 Ag1 C8 101.0(2) . .
C7 Ag1 C8 26.9(3) . .
C1 Ag1 C8 111.5(2) . .
O3 Ag1 C8 140.8(2) . .
C2 Ag1 C8 126.3(2) . .
O5 Ag1 Ag3 167.52(15) . .
C7 Ag1 Ag3 77.16(18) . .
C1 Ag1 Ag3 43.11(18) . .
O3 Ag1 Ag3 90.50(13) . .
C2 Ag1 Ag3 70.78(16) . .
C8 Ag1 Ag3 84.35(17) . .
O5 Ag1 Ag4 74.51(15) . .
C7 Ag1 Ag4 58.74(18) . .
C1 Ag1 Ag4 155.39(18) . .
O3 Ag1 Ag4 73.17(13) . .
C2 Ag1 Ag4 158.40(17) . .
C8 Ag1 Ag4 75.20(17) . .
Ag3 Ag1 Ag4 117.92(3) . .
O5 Ag1 Ag2 130.28(15) . .
C7 Ag1 Ag2 42.25(19) . .
C1 Ag1 Ag2 103.37(18) . .
O3 Ag1 Ag2 74.74(14) . .
C2 Ag1 Ag2 128.98(17) . .
C8 Ag1 Ag2 68.55(17) . .
Ag3 Ag1 Ag2 62.16(2) . .
Ag4 Ag1 Ag2 55.77(2) . .
C7 Ag2 N3 173.1(3) . .
C7 Ag2 Ag4 64.3(2) . .
N3 Ag2 Ag4 109.37(19) . .
C7 Ag2 Ag4 52.76(19) . 2_566
N3 Ag2 Ag4 127.93(17) . 2_566
Ag4 Ag2 Ag4 63.93(3) . 2_566
C7 Ag2 Ag1 49.9(2) . .
N3 Ag2 Ag1 125.56(18) . .
Ag4 Ag2 Ag1 61.22(2) . .
Ag4 Ag2 Ag1 97.47(3) 2_566 .
C7 Ag2 Ag3 77.89(19) . .
N3 Ag2 Ag3 104.15(17) . .
Ag4 Ag2 Ag3 118.95(3) . .
Ag4 Ag2 Ag3 124.73(3) 2_566 .
Ag1 Ag2 Ag3 57.741(18) . .
C1 Ag3 N1 169.5(3) . .
C1 Ag3 Ag6 54.5(2) . .
N1 Ag3 Ag6 119.48(18) . .
C1 Ag3 Ag1 54.6(2) . .
N1 Ag3 Ag1 122.04(18) . .
Ag6 Ag3 Ag1 96.77(3) . .
C1 Ag3 Ag5 52.5(2) . .
N1 Ag3 Ag5 137.52(19) . .
Ag6 Ag3 Ag5 97.25(2) . .
Ag1 Ag3 Ag5 68.71(2) . .
C1 Ag3 Ag2 112.38(19) . .
N1 Ag3 Ag2 68.46(17) . .
Ag6 Ag3 Ag2 151.32(3) . .
Ag1 Ag3 Ag2 60.10(2) . .
Ag5 Ag3 Ag2 89.94(2) . .
C1 Ag3 Ag6 58.5(2) . 2_565
N1 Ag3 Ag6 127.39(18) . 2_565
Ag6 Ag3 Ag6 56.37(3) . 2_565
Ag1 Ag3 Ag6 110.04(2) . 2_565
Ag5 Ag3 Ag6 55.935(19) . 2_565
Ag2 Ag3 Ag6 143.86(3) . 2_565
O4 Ag4 O6 89.8(3) . .
O4 Ag4 C7 120.0(2) . 2_566
O6 Ag4 C7 105.8(2) . 2_566
O4 Ag4 Ag2 100.03(16) . .
O6 Ag4 Ag2 143.53(18) . .
C7 Ag4 Ag2 99.40(19) 2_566 .
O4 Ag4 Ag2 141.72(15) . 2_566
O6 Ag4 Ag2 69.07(17) . 2_566
C7 Ag4 Ag2 44.77(19) 2_566 2_566
Ag2 Ag4 Ag2 116.07(3) . 2_566
O4 Ag4 Ag1 83.52(14) . .
O6 Ag4 Ag1 83.66(16) . .
C7 Ag4 Ag1 153.9(2) 2_566 .
Ag2 Ag4 Ag1 63.01(2) . .
Ag2 Ag4 Ag1 123.15(3) 2_566 .
O4 Ag4 Ag4 155.74(18) . 2_566
O6 Ag4 Ag4 114.3(2) . 2_566
C7 Ag4 Ag4 58.4(2) 2_566 2_566
Ag2 Ag4 Ag4 58.97(3) . 2_566
Ag2 Ag4 Ag4 57.10(2) 2_566 2_566
Ag1 Ag4 Ag4 95.59(3) . 2_566
O2 Ag5 O3 120.6(2) . .
O2 Ag5 C1 131.2(2) . .
O3 Ag5 C1 93.3(2) . .
O2 Ag5 O8 101.1(2) . 2_565
O3 Ag5 O8 103.3(2) . 2_565
C1 Ag5 O8 103.9(2) . 2_565
O2 Ag5 Ag6 84.85(15) . 2_565
O3 Ag5 Ag6 153.13(15) . 2_565
C1 Ag5 Ag6 60.94(17) . 2_565
O8 Ag5 Ag6 77.80(14) 2_565 2_565
O2 Ag5 Ag3 146.97(15) . .
O3 Ag5 Ag3 91.93(15) . .
C1 Ag5 Ag3 43.07(18) . .
O8 Ag5 Ag3 62.38(15) 2_565 .
Ag6 Ag5 Ag3 64.40(2) 2_565 .
O7 Ag6 O1 98.2(2) . 2_565
O7 Ag6 C1 103.8(3) . .
O1 Ag6 C1 121.9(2) 2_565 .
O7 Ag6 Ag6 129.8(2) . 2_565
O1 Ag6 Ag6 130.95(15) 2_565 2_565
C1 Ag6 Ag6 62.24(19) . 2_565
O7 Ag6 Ag3 138.83(15) . .
O1 Ag6 Ag3 83.90(14) 2_565 .
C1 Ag6 Ag3 45.70(18) . .
Ag6 Ag6 Ag3 67.25(3) 2_565 .
O7 Ag6 Ag5 81.48(16) . 2_565
O1 Ag6 Ag5 74.62(14) 2_565 2_565
C1 Ag6 Ag5 160.85(19) . 2_565
Ag6 Ag6 Ag5 100.07(4) 2_565 2_565
Ag3 Ag6 Ag5 137.25(3) . 2_565
O7 Ag6 Ag3 84.18(18) . 2_565
O1 Ag6 Ag3 133.44(14) 2_565 2_565
C1 Ag6 Ag3 102.12(19) . 2_565
Ag6 Ag6 Ag3 56.38(3) 2_565 2_565
Ag3 Ag6 Ag3 123.63(3) . 2_565
Ag5 Ag6 Ag3 59.67(2) 2_565 2_565

loop_
_geom_bond_atom_site_label_1
_geom_bond_atom_site_label_2
_geom_bond_distance
_geom_bond_site_symmetry_2
C1 C2 1.233(11) .
C1 Ag3 2.081(8) .
C1 Ag6 2.368(7) .
C1 Ag5 2.417(8) .
C1 Ag1 2.483(7) .
C2 C3 1.495(11) .
C2 Ag1 2.632(7) .
C3 C5 1.516(12) .
C3 C6 1.530(11) .
C3 C4 1.557(12) .
C4 H4A 0.9600 .
C4 H4B 0.9600 .
C4 H4C 0.9600 .
C5 H5A 0.9600 .
C5 H5B 0.9600 .
C5 H5C 0.9600 .
C6 H6A 0.9600 .
C6 H6B 0.9600 .
C6 H6C 0.9600 .
C7 C8 1.203(11) .
C7 Ag2 2.081(8) .
C7 Ag4 2.352(7) 2_566
C7 Ag1 2.366(7) .
C8 C9 1.499(11) .
C8 Ag1 2.661(8) .
C9 C11 1.520(15) .
C9 C12 1.527(13) .
C9 C10 1.532(13) .
C10 H10A 0.9600 .
C10 H10B 0.9600 .
C10 H10C 0.9600 .
C11 H11A 0.9600 .
C11 H11B 0.9600 .
C11 H11C 0.9600 .
C12 H12A 0.9600 .
C12 H12B 0.9600 .
C12 H12C 0.9600 .
C13 O6 1.224(10) .
C13 O5 1.252(10) .
C13 C14 1.546(12) .
C14 F6 1.332(10) .
C14 F5 1.335(11) .
C14 F4 1.343(10) .
C15 O3 1.238(10) .
C15 O4 1.250(10) .
C15 C16 1.548(12) .
C16 F1 1.282(12) .
C16 F3 1.300(12) .
C16 F2 1.327(12) .
C17 O2 1.243(9) .
C17 O1 1.246(10) .
C17 C18 1.547(12) .
C18 F10 1.316(9) .
C18 F12 1.335(10) .
C18 F11 1.340(11) .
C19 O7 1.230(10) .
C19 O8 1.260(10) .
C19 C20 1.551(12) .
C20 F9 1.323(11) .
C20 F8 1.331(12) .
C20 F7 1.339(11) .
C21 N3 1.334(11) .
C21 N4 1.342(11) .
C21 H21 0.9300 .
C22 C23 1.357(12) .
C22 N3 1.389(10) .
C22 H22 0.9300 .
C23 N4 1.366(11) .
C23 H23 0.9300 .
C24 N4 1.469(12) .
C24 C25 1.502(13) .
C24 H24A 0.9700 .
C24 H24B 0.9700 .
C25 C25 1.535(17) 2_455
C25 H25A 0.9700 .
C25 H25B 0.9700 .
C26 C27 1.351(13) .
C26 N1 1.373(11) .
C26 H26 0.9300 .
C27 N2 1.356(12) .
C27 H27 0.9300 .
C28 N1 1.318(11) .
C28 N2 1.342(10) .
C28 H28 0.9300 .
C29 N2 1.478(12) .
C29 C30 1.490(14) .
C29 H29A 0.9700 .
C29 H29B 0.9700 .
C30 C30 1.510(18) 2_576
C30 H30A 0.9700 .
C30 H30B 0.9700 .
N1 Ag3 2.123(7) .
N3 Ag2 2.097(7) .
O1 Ag6 2.345(6) 2_565
O2 Ag5 2.245(6) .
O3 Ag5 2.411(6) .
O3 Ag1 2.503(6) .
O4 Ag4 2.344(7) .
O5 Ag1 2.298(6) .
O6 Ag4 2.350(7) .
O7 Ag6 2.295(6) .
O8 Ag5 2.425(6) 2_565
Ag1 Ag3 3.0168(8) .
Ag1 Ag4 3.0421(9) .
Ag1 Ag2 3.0927(9) .
Ag2 Ag4 2.8697(9) .
Ag2 Ag4 2.9291(10) 2_566
Ag2 Ag3 3.1545(9) .
Ag3 Ag6 2.8607(8) .
Ag3 Ag5 3.0322(10) .
Ag3 Ag6 3.1683(11) 2_565
Ag4 C7 2.352(7) 2_566
Ag4 Ag2 2.9291(10) 2_566
Ag4 Ag4 3.0703(15) 2_566
Ag5 O8 2.425(6) 2_565
Ag5 Ag6 2.9103(9) 2_565
Ag6 O1 2.345(6) 2_565
Ag6 Ag6 2.8605(14) 2_565
Ag6 Ag5 2.9103(9) 2_565
Ag6 Ag3 3.1683(11) 2_565
